data_7109459
loop_
_publ_author_name
'Alexandre Herve'
'Nicolas Garin'
'Pierre Thuery'
'Michel Ephritikhine'
'Jean-Claude Berthet'

_publ_section_title
;
 Bent thorocene complexes with the cyanide, azide and hydride ligands
;
_journal_name_full Chem.Commun.
_journal_page_first 6304
_journal_paper_doi 10.1039/c3cc42763c
_journal_volume 49
_journal_year 2013
_chemical_formula_sum 'C28 H40 N3 Na O6 Th'
_chemical_formula_weight 769.66
_space_group_IT_number 14
_symmetry_cell_setting monoclinic
_symmetry_space_group_name_Hall '-P 2ybc'
_symmetry_space_group_name_H-M 'P 1 21/c 1'
_atom_sites_solution_hydrogens geom
_atom_sites_solution_primary direct
_atom_sites_solution_secondary difmap
_audit_creation_method SHELXL-97
_cell_angle_alpha 90.00
_cell_angle_beta 115.214(2)
_cell_angle_gamma 90.00
_cell_formula_units_Z 4
_cell_length_a 12.7844(4)
_cell_length_b 19.3693(6)
_cell_length_c 13.0254(4)
_cell_measurement_reflns_used 123806
_cell_measurement_temperature 150(2)
_cell_measurement_theta_max 30.51
_cell_measurement_theta_min 2.05
_cell_volume 2918.11(16)
_computing_cell_refinement 'HKL2000 (Otwinowski & Minor, 1997)'
_computing_data_collection 'COLLECT (Nonius, 1998)'
_computing_data_reduction 'HKL2000 (Otwinowski & Minor, 1997)'
_computing_molecular_graphics 'SHELXTL (Sheldrick, 2008)'
_computing_publication_material 'SHELXTL (Sheldrick, 2008); PLATON (Spek, 2003)'
_computing_structure_refinement 'SHELXL-97 (Sheldrick, 2008)'
_computing_structure_solution 'SHELXS-97 (Sheldrick, 2008)'
_diffrn_ambient_temperature 150(2)
_diffrn_measured_fraction_theta_full 1.000
_diffrn_measured_fraction_theta_max 1.000
_diffrn_measurement_device_type 'Nonius Kappa-CCD area-detector diffractometer'
_diffrn_measurement_method 'two \f and six \w scans with 2\% steps (520 frames)'
_diffrn_radiation_monochromator graphite
_diffrn_radiation_source 'fine-focus sealed tube'
_diffrn_radiation_type MoK\a
_diffrn_radiation_wavelength 0.71073
_diffrn_reflns_av_R_equivalents 0.0342
_diffrn_reflns_av_sigmaI/netI 0.0431
_diffrn_reflns_limit_h_max 18
_diffrn_reflns_limit_h_min -18
_diffrn_reflns_limit_k_max 27
_diffrn_reflns_limit_k_min -27
_diffrn_reflns_limit_l_max 18
_diffrn_reflns_limit_l_min -18
_diffrn_reflns_number 123806
_diffrn_reflns_theta_full 30.51
_diffrn_reflns_theta_max 30.51
_diffrn_reflns_theta_min 2.05
_diffrn_standards_decay_% 0
_diffrn_standards_interval_time 0
_diffrn_standards_number 0
_exptl_absorpt_coefficient_mu 5.170
_exptl_absorpt_correction_T_max 0.733
_exptl_absorpt_correction_T_min 0.459
_exptl_absorpt_correction_type multi-scan
_exptl_absorpt_process_details 'SCALEPACK (Otwinowski & Minor, 1997)'
_exptl_crystal_colour 'translucent dark yellow'
_exptl_crystal_density_diffrn 1.752
_exptl_crystal_density_method 'not measured'
_exptl_crystal_description platelet
_exptl_crystal_F_000 1512
_exptl_crystal_size_max 0.14
_exptl_crystal_size_mid 0.12
_exptl_crystal_size_min 0.06
_refine_diff_density_max 2.697
_refine_diff_density_min -1.433
_refine_diff_density_rms 0.165
_refine_ls_extinction_method none
_refine_ls_goodness_of_fit_ref 1.089
_refine_ls_hydrogen_treatment constr
_refine_ls_matrix_type full
_refine_ls_number_parameters 352
_refine_ls_number_reflns 8909
_refine_ls_number_restraints 75
_refine_ls_restrained_S_all 1.157
_refine_ls_R_factor_all 0.0474
_refine_ls_R_factor_gt 0.0345
_refine_ls_shift/su_max 0.001
_refine_ls_shift/su_mean 0.000
_refine_ls_structure_factor_coef Fsqd
_refine_ls_weighting_details 'calc w=1/[\s^2^(Fo^2^)+(0.0421P)^2^+4.2611P] where P=(Fo^2^+2Fc^2^)/3'
_refine_ls_weighting_scheme calc
_refine_ls_wR_factor_gt 0.0867
_refine_ls_wR_factor_ref 0.0908
_reflns_number_gt 7211
_reflns_number_total 8909
_reflns_threshold_expression >2sigma(I)
_cod_data_source_file c3cc42763c.txt
_cod_data_source_block 5
_cod_original_sg_symbol_H-M 'P 21/c'
_cod_database_code 7109459

loop_
_symmetry_equiv_pos_as_xyz
'x, y, z'
'-x, y+1/2, -z+1/2'
'-x, -y, -z'
'x, -y-1/2, z-1/2'

loop_
_atom_site_label
_atom_site_type_symbol
_atom_site_fract_x
_atom_site_fract_y
_atom_site_fract_z
_atom_site_U_iso_or_equiv
_atom_site_adp_type
_atom_site_occupancy
_atom_site_symmetry_multiplicity
_atom_site_calc_flag
_atom_site_refinement_flags
Th Th 0.311536(12) 0.120893(7) 0.550053(11) 0.02118(5) Uani 1 1 d .
Na Na -0.12797(15) 0.14174(9) 0.00547(14) 0.0281(3) Uani 1 1 d .
O1 O -0.0974(5) 0.2570(2) -0.0567(4) 0.0720(15) Uani 1 1 d .
O2 O -0.0524(5) 0.1382(2) -0.1407(4) 0.0649(13) Uani 1 1 d .
O3 O -0.2268(4) 0.0534(2) -0.1516(4) 0.0721(15) Uani 1 1 d .
O4 O -0.1169(3) 0.01678(18) 0.0773(4) 0.0533(10) Uani 1 1 d .
O5 O -0.2362(5) 0.12412(18) 0.1216(4) 0.0615(14) Uani 1 1 d .
O6 O -0.2927(3) 0.2222(2) -0.0376(3) 0.0469(10) Uani 1 1 d .
N1 N 0.1496(3) 0.1145(2) 0.3535(3) 0.0330(8) Uani 1 1 d .
N2 N 0.1080(3) 0.1362(2) 0.2600(3) 0.0304(7) Uani 1 1 d .
N3 N 0.0648(4) 0.1563(2) 0.1674(3) 0.0443(10) Uani 1 1 d .
C1 C 0.1087(4) 0.0599(2) 0.5405(4) 0.0320(9) Uani 1 1 d .
H1 H 0.0319 0.0577 0.4875 0.038 Uiso 1 1 calc R
C2 C 0.1299(4) 0.1170(2) 0.6126(4) 0.0319(9) Uani 1 1 d .
H2 H 0.0666 0.1464 0.5912 0.038 Uiso 1 1 calc R
C3 C 0.2247(4) 0.1396(2) 0.7093(4) 0.0319(9) Uani 1 1 d .
H3 H 0.2117 0.1815 0.7367 0.038 Uiso 1 1 calc R
C4 C 0.3353(4) 0.1128(2) 0.7741(4) 0.0331(10) Uani 1 1 d .
H4 H 0.3755 0.1385 0.8395 0.040 Uiso 1 1 calc R
C5 C 0.4003(4) 0.0569(2) 0.7649(4) 0.0328(9) Uani 1 1 d .
H5 H 0.4720 0.0540 0.8269 0.039 Uiso 1 1 calc R
C6 C 0.3842(4) 0.0041(2) 0.6854(4) 0.0339(10) Uani 1 1 d .
H6 H 0.4501 -0.0226 0.7029 0.041 Uiso 1 1 calc R
C7 C 0.2904(4) -0.0172(2) 0.5855(4) 0.0347(10) Uani 1 1 d .
H7 H 0.3086 -0.0536 0.5495 0.042 Uiso 1 1 calc R
C8 C 0.1743(4) 0.0049(2) 0.5279(4) 0.0320(9) Uani 1 1 d .
H8 H 0.1309 -0.0238 0.4673 0.038 Uiso 1 1 calc R
C9 C 0.3445(4) 0.2063(2) 0.3926(4) 0.0359(10) Uani 1 1 d .
H9 H 0.3000 0.2207 0.3185 0.043 Uiso 1 1 calc R
C10 C 0.3338(4) 0.2503(2) 0.4714(4) 0.0361(10) Uani 1 1 d .
H10 H 0.2783 0.2843 0.4374 0.043 Uiso 1 1 calc R
C11 C 0.3868(4) 0.2561(2) 0.5915(4) 0.0362(10) Uani 1 1 d .
H11 H 0.3558 0.2908 0.6194 0.043 Uiso 1 1 calc R
C12 C 0.4770(4) 0.2194(3) 0.6762(4) 0.0385(11) Uani 1 1 d .
H12 H 0.4974 0.2381 0.7480 0.046 Uiso 1 1 calc R
C13 C 0.5440(4) 0.1614(3) 0.6788(4) 0.0402(11) Uani 1 1 d .
H13 H 0.6018 0.1532 0.7511 0.048 Uiso 1 1 calc R
C14 C 0.5455(4) 0.1132(2) 0.6007(5) 0.0377(11) Uani 1 1 d .
H14 H 0.5985 0.0780 0.6347 0.045 Uiso 1 1 calc R
C15 C 0.4864(4) 0.1048(3) 0.4828(5) 0.0357(10) Uani 1 1 d .
H15 H 0.5044 0.0638 0.4567 0.043 Uiso 1 1 calc R
C16 C 0.4059(4) 0.1455(3) 0.3965(4) 0.0348(10) Uani 1 1 d .
H16 H 0.3891 0.1281 0.3246 0.042 Uiso 1 1 calc R
C17 C -0.0014(10) 0.2499(5) -0.0935(9) 0.119(4) Uani 1 1 d DU
H17A H 0.0070 0.2931 -0.1271 0.143 Uiso 1 1 calc R
H17B H 0.0705 0.2411 -0.0274 0.143 Uiso 1 1 calc R
C18 C -0.0226(9) 0.1933(5) -0.1768(9) 0.112(3) Uani 1 1 d DU
H18A H -0.0834 0.2066 -0.2495 0.134 Uiso 1 1 calc R
H18B H 0.0470 0.1846 -0.1871 0.134 Uiso 1 1 calc R
C19 C -0.1240(7) 0.0986(6) -0.2418(6) 0.094(3) Uani 1 1 d DU
H19A H -0.0806 0.0882 -0.2854 0.112 Uiso 1 1 calc R
H19B H -0.1917 0.1252 -0.2893 0.112 Uiso 1 1 calc R
C20 C -0.1598(7) 0.0339(5) -0.2057(8) 0.107(3) Uani 1 1 d DU
H20A H -0.2038 0.0052 -0.2709 0.129 Uiso 1 1 calc R
H20B H -0.0927 0.0082 -0.1545 0.129 Uiso 1 1 calc R
C21 C -0.2632(8) -0.0060(4) -0.1066(8) 0.103(3) Uani 1 1 d U
H21A H -0.2904 -0.0418 -0.1641 0.124 Uiso 1 1 calc R
H21B H -0.3276 0.0075 -0.0901 0.124 Uiso 1 1 calc R
C22 C -0.1688(8) -0.0352(3) -0.0007(9) 0.111(3) Uani 1 1 d U
H22A H -0.2010 -0.0694 0.0320 0.133 Uiso 1 1 calc R
H22B H -0.1115 -0.0577 -0.0196 0.133 Uiso 1 1 calc R
C23 C -0.1425(8) 0.0229(5) 0.1779(8) 0.112(3) Uani 1 1 d DU
H23A H -0.0769 0.0449 0.2381 0.134 Uiso 1 1 calc R
H23B H -0.1485 -0.0234 0.2035 0.134 Uiso 1 1 calc R
C24 C -0.2483(8) 0.0615(4) 0.1634(7) 0.098(3) Uani 1 1 d DU
H24A H -0.3173 0.0380 0.1105 0.118 Uiso 1 1 calc R
H24B H -0.2529 0.0667 0.2354 0.118 Uiso 1 1 calc R
C25 C -0.3542(7) 0.1478(5) 0.0651(7) 0.084(2) Uani 1 1 d U
H25A H -0.3915 0.1445 0.1160 0.101 Uiso 1 1 calc R
H25B H -0.3968 0.1193 -0.0010 0.101 Uiso 1 1 calc R
C26 C -0.3536(5) 0.2188(5) 0.0309(5) 0.071(2) Uani 1 1 d U
H26A H -0.4322 0.2350 -0.0114 0.085 Uiso 1 1 calc R
H26B H -0.3163 0.2479 0.0973 0.085 Uiso 1 1 calc R
C27 C -0.2721(7) 0.2915(3) -0.0586(6) 0.077(2) Uani 1 1 d U
H27A H -0.2317 0.3158 0.0126 0.093 Uiso 1 1 calc R
H27B H -0.3450 0.3149 -0.1016 0.093 Uiso 1 1 calc R
C28 C -0.2016(9) 0.2913(4) -0.1233(6) 0.092(3) Uani 1 1 d U
H28A H -0.2421 0.2674 -0.1950 0.110 Uiso 1 1 calc R
H28B H -0.1861 0.3382 -0.1389 0.110 Uiso 1 1 calc R

loop_
_atom_site_aniso_label
_atom_site_aniso_U_11
_atom_site_aniso_U_22
_atom_site_aniso_U_33
_atom_site_aniso_U_23
_atom_site_aniso_U_13
_atom_site_aniso_U_12
Th 0.02002(8) 0.02288(8) 0.02092(8) 0.00013(5) 0.00898(6) -0.00214(5)
Na 0.0266(8) 0.0303(8) 0.0262(8) 0.0015(7) 0.0101(7) 0.0026(7)
O1 0.132(5) 0.039(2) 0.085(3) -0.010(2) 0.086(4) -0.023(3)
O2 0.103(4) 0.061(2) 0.055(3) 0.019(2) 0.057(3) 0.034(3)
O3 0.055(3) 0.059(3) 0.063(3) -0.028(2) -0.013(2) 0.030(2)
O4 0.043(2) 0.0337(19) 0.083(3) 0.0129(19) 0.026(2) 0.0038(16)
O5 0.105(4) 0.039(2) 0.076(3) -0.0066(18) 0.072(3) -0.016(2)
O6 0.042(2) 0.054(2) 0.0338(18) -0.0114(16) 0.0060(16) 0.0206(17)
N1 0.0246(19) 0.045(2) 0.0243(18) 0.0031(15) 0.0051(15) -0.0036(15)
N2 0.0230(17) 0.0350(18) 0.0293(18) -0.0021(15) 0.0074(15) -0.0040(15)
N3 0.037(2) 0.055(3) 0.027(2) 0.0075(18) 0.0005(17) -0.005(2)
C1 0.025(2) 0.043(2) 0.028(2) -0.0008(18) 0.0119(18) -0.0095(18)
C2 0.026(2) 0.038(2) 0.037(2) 0.0010(18) 0.0186(19) 0.0007(17)
C3 0.036(2) 0.032(2) 0.033(2) -0.0049(18) 0.020(2) -0.0028(19)
C4 0.037(3) 0.039(2) 0.025(2) -0.0032(17) 0.0141(19) -0.0111(19)
C5 0.032(2) 0.042(2) 0.022(2) 0.0068(17) 0.0092(18) -0.0032(19)
C6 0.037(3) 0.032(2) 0.038(2) 0.0095(19) 0.020(2) 0.0041(19)
C7 0.050(3) 0.024(2) 0.043(3) -0.0011(18) 0.032(2) -0.0013(19)
C8 0.041(3) 0.032(2) 0.028(2) -0.0057(17) 0.019(2) -0.0133(19)
C9 0.037(3) 0.041(2) 0.026(2) 0.0095(18) 0.0098(19) -0.009(2)
C10 0.031(2) 0.029(2) 0.045(3) 0.0080(19) 0.013(2) -0.0015(18)
C11 0.044(3) 0.025(2) 0.047(3) -0.0037(19) 0.027(2) -0.0083(19)
C12 0.042(3) 0.043(3) 0.031(2) -0.0094(19) 0.017(2) -0.022(2)
C13 0.030(2) 0.050(3) 0.034(2) 0.005(2) 0.007(2) -0.014(2)
C14 0.020(2) 0.042(3) 0.050(3) 0.014(2) 0.014(2) 0.0020(18)
C15 0.031(2) 0.035(2) 0.052(3) -0.002(2) 0.028(2) -0.0002(19)
C16 0.038(3) 0.042(2) 0.030(2) -0.0073(19) 0.020(2) -0.012(2)
C17 0.144(7) 0.142(7) 0.110(6) -0.024(5) 0.090(6) -0.090(6)
C18 0.115(7) 0.129(7) 0.134(7) 0.035(6) 0.095(6) 0.025(5)
C19 0.070(5) 0.177(7) 0.035(3) -0.011(4) 0.024(3) 0.048(5)
C20 0.069(5) 0.120(6) 0.094(5) -0.070(5) -0.003(4) 0.037(5)
C21 0.079(5) 0.037(3) 0.124(6) -0.007(4) -0.024(4) -0.006(3)
C22 0.081(5) 0.034(3) 0.141(7) 0.000(4) -0.027(5) 0.002(3)
C23 0.099(6) 0.138(7) 0.124(6) 0.097(5) 0.071(5) 0.022(5)
C24 0.164(8) 0.076(5) 0.083(5) -0.004(4) 0.079(5) -0.023(5)
C25 0.061(4) 0.139(6) 0.073(4) -0.046(5) 0.050(4) -0.045(4)
C26 0.034(3) 0.125(6) 0.049(3) -0.030(4) 0.013(3) 0.022(3)
C27 0.080(5) 0.039(3) 0.064(4) -0.012(3) -0.017(3) 0.027(3)
C28 0.160(7) 0.038(3) 0.045(3) 0.008(3) 0.013(4) -0.023(4)

loop_
_atom_type_symbol
_atom_type_description
_atom_type_scat_dispersion_real
_atom_type_scat_dispersion_imag
_atom_type_scat_source
C C 0.0033 0.0016 'International Tables Vol C Tables 4.2.6.8 and 6.1.1.4'
H H 0.0000 0.0000 'International Tables Vol C Tables 4.2.6.8 and 6.1.1.4'
N N 0.0061 0.0033 'International Tables Vol C Tables 4.2.6.8 and 6.1.1.4'
O O 0.0106 0.0060 'International Tables Vol C Tables 4.2.6.8 and 6.1.1.4'
Na Na 0.0362 0.0249 'International Tables Vol C Tables 4.2.6.8 and 6.1.1.4'
Th Th -7.2400 8.8979 'International Tables Vol C Tables 4.2.6.8 and 6.1.1.4'

loop_
_geom_angle_atom_site_label_1
_geom_angle_atom_site_label_2
_geom_angle_atom_site_label_3
_geom_angle
N1 Th C15 95.66(15)
N1 Th C7 91.50(14)
C15 Th C7 95.44(14)
N1 Th C3 110.53(14)
C15 Th C3 153.81(15)
C7 Th C3 84.34(14)
N1 Th C11 108.19(14)
C15 Th C11 84.64(15)
C7 Th C11 160.22(16)
C3 Th C11 86.98(14)
N1 Th C10 80.65(14)
C15 Th C10 76.04(15)
C7 Th C10 167.66(15)
C3 Th C10 107.27(15)
C11 Th C10 29.75(14)
N1 Th C2 82.44(14)
C15 Th C2 171.77(14)
C7 Th C2 76.65(13)
C3 Th C2 29.22(14)
C11 Th C2 103.56(14)
C10 Th C2 111.39(14)
N1 Th C6 120.93(14)
C15 Th C6 90.72(14)
C7 Th C6 29.45(15)
C3 Th C6 76.24(14)
C11 Th C6 130.88(15)
C10 Th C6 156.14(15)
C2 Th C6 83.47(13)
N1 Th C14 125.07(15)
C15 Th C14 29.42(16)
C7 Th C14 94.63(14)
C3 Th C14 124.39(15)
C11 Th C14 75.77(15)
C10 Th C14 82.34(14)
C2 Th C14 151.76(15)
C6 Th C14 76.72(14)
N1 Th C16 72.42(13)
C15 Th C16 29.32(15)
C7 Th C16 113.04(14)
C3 Th C16 162.51(15)
C11 Th C16 75.90(14)
C10 Th C16 55.56(15)
C2 Th C16 152.98(15)
C6 Th C16 117.80(14)
C14 Th C16 55.06(15)
N1 Th C8 69.31(13)
C15 Th C8 115.94(14)
C7 Th C8 29.60(15)
C3 Th C8 75.34(13)
C11 Th C8 159.28(14)
C10 Th C8 148.26(14)
C2 Th C8 55.89(13)
C6 Th C8 55.54(14)
C14 Th C8 123.19(14)
C16 Th C8 120.66(13)
N1 Th C12 135.86(14)
C15 Th C12 75.56(15)
C7 Th C12 131.92(16)
C3 Th C12 85.11(14)
C11 Th C12 29.17(15)
C10 Th C12 55.21(15)
C2 Th C12 111.35(14)
C6 Th C12 102.60(15)
C14 Th C12 55.26(16)
C16 Th C12 81.65(14)
C8 Th C12 153.34(13)
N1 Th C1 65.79(13)
C15 Th C1 143.28(14)
C7 Th C1 56.06(15)
C3 Th C1 55.16(13)
C11 Th C1 130.33(14)
C10 Th C1 127.17(14)
C2 Th C1 29.12(13)
C6 Th C1 74.76(14)
C14 Th C1 150.39(14)
C16 Th C1 135.75(13)
C8 Th C1 29.14(14)
C12 Th C1 139.99(13)
N1 Th C9 66.41(13)
C15 Th C9 55.71(15)
C7 Th C9 138.92(14)
C3 Th C9 134.92(15)
C11 Th C9 55.61(14)
C10 Th C9 28.79(14)
C2 Th C9 129.61(14)
C6 Th C9 146.35(14)
C14 Th C9 73.93(14)
C16 Th C9 29.12(15)
C8 Th C9 133.13(13)
C12 Th C9 73.49(14)
C1 Th C9 129.85(14)
N1 Th C4 137.08(14)
C15 Th C4 125.69(15)
C7 Th C4 75.25(13)
C3 Th C4 29.14(14)
C11 Th C4 88.61(13)
C10 Th C4 116.93(14)
C2 Th C4 54.95(15)
C6 Th C4 55.58(14)
C14 Th C4 96.96(15)
C16 Th C4 150.35(14)
C8 Th C4 81.21(13)
C12 Th C4 73.04(13)
C1 Th C4 73.21(13)
C9 Th C4 144.14(14)
N1 Th C5 142.81(13)
C15 Th C5 103.23(15)
C7 Th C5 55.39(14)
C3 Th C5 55.42(14)
C11 Th C5 105.26(14)
C10 Th C5 134.75(14)
C2 Th C5 74.29(14)
C6 Th C5 29.13(13)
C14 Th C5 78.67(14)
C16 Th C5 132.42(14)
C8 Th C5 73.63(13)
C12 Th C5 80.41(14)
C1 Th C5 80.34(13)
C9 Th C5 149.69(14)
C4 Th C5 28.80(14)
N1 Th C13 144.78(13)
C15 Th C13 55.12(16)
C7 Th C13 108.88(15)
C3 Th C13 100.09(14)
C11 Th C13 55.33(16)
C10 Th C13 73.80(15)
C2 Th C13 129.30(15)
C6 Th C13 82.34(15)
C14 Th C13 28.59(16)
C16 Th C13 73.20(14)
C8 Th C13 137.72(15)
C12 Th C13 28.89(15)
C1 Th C13 149.41(13)
C9 Th C13 79.79(14)
C4 Th C13 77.19(14)
C5 Th C13 69.93(14)
O1 Na O5 122.37(15)
O1 Na O2 66.63(15)
O5 Na O2 166.15(19)
O1 Na O6 66.09(17)
O5 Na O6 65.36(16)
O2 Na O6 114.47(15)
O1 Na N3 86.40(19)
O5 Na N3 96.18(19)
O2 Na N3 94.89(18)
O6 Na N3 124.00(16)
O1 Na O3 116.00(18)
O5 Na O3 100.55(18)
O2 Na O3 65.62(19)
O6 Na O3 99.04(14)
N3 Na O3 136.91(16)
O1 Na O4 168.29(18)
O5 Na O4 66.83(14)
O2 Na O4 105.92(15)
O6 Na O4 125.57(15)
N3 Na O4 85.26(15)
O3 Na O4 65.97(16)
C28 O1 C17 122.3(7)
C28 O1 Na 112.9(4)
C17 O1 Na 106.7(5)
C18 O2 C19 106.0(7)
C18 O2 Na 122.1(4)
C19 O2 Na 114.0(4)
C20 O3 C21 111.5(7)
C20 O3 Na 113.0(4)
C21 O3 Na 110.0(4)
C22 O4 C23 119.3(7)
C22 O4 Na 118.8(5)
C23 O4 Na 104.3(4)
C24 O5 C25 102.4(6)
C24 O5 Na 123.7(4)
C25 O5 Na 112.4(4)
C26 O6 C27 111.3(6)
C26 O6 Na 118.0(4)
C27 O6 Na 115.4(4)
N2 N1 Th 147.8(3)
N3 N2 N1 178.3(5)
N2 N3 Na 134.9(4)
C2 C1 C8 136.2(4)
C2 C1 Th 74.1(2)
C8 C1 Th 74.9(2)
C2 C1 H1 111.9
C8 C1 H1 111.9
Th C1 H1 135.7
C3 C2 C1 134.3(4)
C3 C2 Th 75.1(3)
C1 C2 Th 76.8(3)
C3 C2 H2 112.9
C1 C2 H2 112.9
Th C2 H2 128.8
C2 C3 C4 133.9(4)
C2 C3 Th 75.7(3)
C4 C3 Th 77.2(3)
C2 C3 H3 113.1
C4 C3 H3 113.1
Th C3 H3 126.7
C5 C4 C3 135.9(4)
C5 C4 Th 76.1(3)
C3 C4 Th 73.6(3)
C5 C4 H4 112.1
C3 C4 H4 112.1
Th C4 H4 134.0
C4 C5 C6 136.0(4)
C4 C5 Th 75.1(3)
C6 C5 Th 73.6(2)
C4 C5 H5 112.0
C6 C5 H5 112.0
Th C5 H5 135.9
C7 C6 C5 134.0(4)
C7 C6 Th 74.2(3)
C5 C6 Th 77.2(3)
C7 C6 H6 113.0
C5 C6 H6 113.0
Th C6 H6 129.2
C6 C7 C8 133.8(4)
C6 C7 Th 76.3(3)
C8 C7 Th 76.9(2)
C6 C7 H7 113.1
C8 C7 H7 113.1
Th C7 H7 126.2
C1 C8 C7 135.2(4)
C1 C8 Th 76.0(2)
C7 C8 Th 73.5(2)
C1 C8 H8 112.4
C7 C8 H8 112.4
Th C8 H8 133.6
C10 C9 C16 136.0(4)
C10 C9 Th 74.2(3)
C16 C9 Th 74.6(2)
C10 C9 H9 112.0
C16 C9 H9 112.0
Th C9 H9 136.0
C9 C10 C11 135.5(5)
C9 C10 Th 77.0(3)
C11 C10 Th 74.9(3)
C9 C10 H10 112.3
C11 C10 H10 112.3
Th C10 H10 129.8
C12 C11 C10 132.4(5)
C12 C11 Th 77.0(3)
C10 C11 Th 75.3(3)
C12 C11 H11 113.8
C10 C11 H11 113.8
Th C11 H11 126.3
C11 C12 C13 135.4(5)
C11 C12 Th 73.8(3)
C13 C12 Th 76.6(3)
C11 C12 H12 112.3
C13 C12 H12 112.3
Th C12 H12 132.2
C14 C13 C12 136.1(5)
C14 C13 Th 73.6(3)
C12 C13 Th 74.5(3)
C14 C13 H13 112.0
C12 C13 H13 112.0
Th C13 H13 137.2
C13 C14 C15 135.4(5)
C13 C14 Th 77.8(3)
C15 C14 Th 73.9(3)
C13 C14 H14 112.3
C15 C14 H14 112.3
Th C14 H14 130.1
C16 C15 C14 133.1(5)
C16 C15 Th 76.8(3)
C14 C15 Th 76.7(3)
C16 C15 H15 113.5
C14 C15 H15 113.5
Th C15 H15 125.1
C15 C16 C9 135.2(4)
C15 C16 Th 73.8(3)
C9 C16 Th 76.3(3)
C15 C16 H16 112.4
C9 C16 H16 112.4
Th C16 H16 132.6
C18 C17 O1 112.5(6)
C18 C17 H17A 109.1
O1 C17 H17A 109.1
C18 C17 H17B 109.1
O1 C17 H17B 109.1
H17A C17 H17B 107.8
O2 C18 C17 109.6(7)
O2 C18 H18A 109.8
C17 C18 H18A 109.8
O2 C18 H18B 109.8
C17 C18 H18B 109.8
H18A C18 H18B 108.2
O2 C19 C20 108.6(6)
O2 C19 H19A 110.0
C20 C19 H19A 110.0
O2 C19 H19B 110.0
C20 C19 H19B 110.0
H19A C19 H19B 108.3
O3 C20 C19 106.0(6)
O3 C20 H20A 110.5
C19 C20 H20A 110.5
O3 C20 H20B 110.5
C19 C20 H20B 110.5
H20A C20 H20B 108.7
O3 C21 C22 113.4(7)
O3 C21 H21A 108.9
C22 C21 H21A 108.9
O3 C21 H21B 108.9
C22 C21 H21B 108.9
H21A C21 H21B 107.7
O4 C22 C21 110.3(6)
O4 C22 H22A 109.6
C21 C22 H22A 109.6
O4 C22 H22B 109.6
C21 C22 H22B 109.6
H22A C22 H22B 108.1
O4 C23 C24 117.3(6)
O4 C23 H23A 108.0
C24 C23 H23A 108.0
O4 C23 H23B 108.0
C24 C23 H23B 108.0
H23A C23 H23B 107.2
O5 C24 C23 104.2(7)
O5 C24 H24A 110.9
C23 C24 H24A 110.9
O5 C24 H24B 110.9
C23 C24 H24B 110.9
H24A C24 H24B 108.9
O5 C25 C26 108.5(5)
O5 C25 H25A 110.0
C26 C25 H25A 110.0
O5 C25 H25B 110.0
C26 C25 H25B 110.0
H25A C25 H25B 108.4
O6 C26 C25 108.4(5)
O6 C26 H26A 110.0
C25 C26 H26A 110.0
O6 C26 H26B 110.0
C25 C26 H26B 110.0
H26A C26 H26B 108.4
O6 C27 C28 108.4(5)
O6 C27 H27A 110.0
C28 C27 H27A 110.0
O6 C27 H27B 110.0
C28 C27 H27B 110.0
H27A C27 H27B 108.4
O1 C28 C27 107.4(5)
O1 C28 H28A 110.2
C27 C28 H28A 110.2
O1 C28 H28B 110.2
C27 C28 H28B 110.2
H28A C28 H28B 108.5

loop_
_geom_bond_atom_site_label_1
_geom_bond_atom_site_label_2
_geom_bond_distance
Th N1 2.518(4)
Th C15 2.744(4)
Th C7 2.747(4)
Th C3 2.762(4)
Th C11 2.762(4)
Th C10 2.768(4)
Th C2 2.770(4)
Th C6 2.774(4)
Th C14 2.779(5)
Th C16 2.782(4)
Th C8 2.790(4)
Th C12 2.803(4)
Th C1 2.804(4)
Th C9 2.804(4)
Th C4 2.807(4)
Th C5 2.820(4)
Th C13 2.830(5)
Na O1 2.463(4)
Na O5 2.470(4)
Na O2 2.477(4)
Na O6 2.484(4)
Na N3 2.484(4)
Na O3 2.551(4)
Na O4 2.577(4)
N1 N2 1.179(5)
N2 N3 1.159(5)
C1 C2 1.401(6)
C1 C8 1.407(7)
C1 H1 0.9300
C2 C3 1.395(7)
C2 H2 0.9300
C3 C4 1.401(7)
C3 H3 0.9300
C4 C5 1.400(7)
C4 H4 0.9300
C5 C6 1.407(6)
C5 H5 0.9300
C6 C7 1.404(7)
C6 H6 0.9300
C7 C8 1.415(7)
C7 H7 0.9300
C8 H8 0.9300
C9 C10 1.386(7)
C9 C16 1.405(7)
C9 H9 0.9300
C10 C11 1.420(7)
C10 H10 0.9300
C11 C12 1.402(7)
C11 H11 0.9300
C12 C13 1.406(8)
C12 H12 0.9300
C13 C14 1.386(8)
C13 H13 0.9300
C14 C15 1.403(8)
C14 H14 0.9300
C15 C16 1.399(7)
C15 H15 0.9300
C16 H16 0.9300
C17 C18 1.485(5)
C17 O1 1.502(10)
C17 H17A 0.9700
C17 H17B 0.9700
C18 O2 1.287(9)
C18 H18A 0.9700
C18 H18B 0.9700
C19 O2 1.461(10)
C19 C20 1.477(8)
C19 H19A 0.9700
C19 H19B 0.9700
C20 O3 1.374(9)
C20 H20A 0.9700
C20 H20B 0.9700
C21 O3 1.455(10)
C21 C22 1.503(11)
C21 H21A 0.9700
C21 H21B 0.9700
C22 O4 1.383(9)
C22 H22A 0.9700
C22 H22B 0.9700
C23 O4 1.485(10)
C23 C24 1.485(5)
C23 H23A 0.9700
C23 H23B 0.9700
C24 O5 1.366(8)
C24 H24A 0.9700
C24 H24B 0.9700
C25 O5 1.443(10)
C25 C26 1.447(11)
C25 H25A 0.9700
C25 H25B 0.9700
C26 O6 1.414(7)
C26 H26A 0.9700
C26 H26B 0.9700
C27 O6 1.417(8)
C27 C28 1.473(12)
C27 H27A 0.9700
C27 H27B 0.9700
C28 O1 1.408(10)
C28 H28A 0.9700
C28 H28B 0.9700
